data_1564666
loop_
_publ_author_name
'Tian, Jingye'
'Shi, Donglei'
'Zhang, Yanhui'
'Li, Xiaokang'
'Xinming, Li'
'Teng, Hao'
'James, Tony D.'
'Li, Jian'
'Guo, Yuan'

_publ_section_title
;
 &#x000D; Stress response decay with aging visualized using a dual-channel
 logic-based fluorescent probe&#x000D;
;
_journal_name_full 'Chemical Science'
_journal_paper_doi 10.1039/D1SC04162B
_journal_year 2021
_chemical_formula_moiety 'C33 H24 N2 O4 S'
_chemical_formula_sum 'C33 H24 N2 O4 S'
_chemical_formula_weight 544.60
_space_group_crystal_system triclinic
_space_group_IT_number 2
_space_group_name_Hall '-P 1'
_space_group_name_H-M_alt 'P -1'
_atom_sites_solution_hydrogens mixed
_audit_creation_date 2018-11-08
_audit_creation_method
;
Olex2 1.2
(compiled 2018.05.29 svn.r3508 for OlexSys, GUI svn.r5506)
;
_audit_update_record
;
2020-07-24 deposited with the CCDC.	2021-09-17 downloaded from the CCDC.
;
_cell_angle_alpha 72.196(4)
_cell_angle_beta 88.661(4)
_cell_angle_gamma 80.402(4)
_cell_formula_units_Z 2
_cell_length_a 7.8981(18)
_cell_length_b 10.981(2)
_cell_length_c 15.616(4)
_cell_measurement_reflns_used 1366
_cell_measurement_temperature 296(2)
_cell_measurement_theta_max 24.522
_cell_measurement_theta_min 2.616
_cell_volume 1270.9(5)
_computing_cell_refinement 'SAINT v7.68A (Bruker, 2009)'
_computing_data_reduction 'SAINT v7.68A (Bruker, 2009)'
_computing_molecular_graphics 'Olex2 (Dolomanov et al., 2009)'
_computing_publication_material 'Olex2 (Dolomanov et al., 2009)'
_computing_structure_refinement 'ShelXL (Sheldrick, 2015)'
_computing_structure_solution 'SHELXS-97 (Sheldrick, 2008)'
_diffrn_ambient_temperature 296.15
_diffrn_measured_fraction_theta_full 0.988
_diffrn_measured_fraction_theta_max 0.962
_diffrn_measurement_device_type 'Bruker APEX-II CCD'
_diffrn_measurement_method '\f and \w scans'
_diffrn_radiation_monochromator graphite
_diffrn_radiation_type MoK\a
_diffrn_radiation_wavelength 0.71073
_diffrn_reflns_av_R_equivalents 0.0239
_diffrn_reflns_av_unetI/netI 0.0568
_diffrn_reflns_Laue_measured_fraction_full 0.988
_diffrn_reflns_Laue_measured_fraction_max 0.962
_diffrn_reflns_limit_h_max 9
_diffrn_reflns_limit_h_min -9
_diffrn_reflns_limit_k_max 13
_diffrn_reflns_limit_k_min -12
_diffrn_reflns_limit_l_max 17
_diffrn_reflns_limit_l_min -19
_diffrn_reflns_number 6981
_diffrn_reflns_point_group_measured_fraction_full 0.988
_diffrn_reflns_point_group_measured_fraction_max 0.962
_diffrn_reflns_theta_full 25.242
_diffrn_reflns_theta_max 26.324
_diffrn_reflns_theta_min 1.976
_diffrn_standards_number 0
_exptl_absorpt_coefficient_mu 0.172
_exptl_absorpt_correction_T_max 0.7454
_exptl_absorpt_correction_T_min 0.6357
_exptl_absorpt_correction_type multi-scan
_exptl_absorpt_process_details
'SADABS-2008/1 (Bruker,2008) was used for absorption correction. wR2(int) was 0.0836 before and 0.0346 after correction. The Ratio of minimum to maximum transmission is 0.8528. The \l/2 correction factor is 0.0015.'
_exptl_crystal_colour colourless
_exptl_crystal_colour_primary colourless
_exptl_crystal_density_diffrn 1.423
_exptl_crystal_density_method 'not measured'
_exptl_crystal_description block
_exptl_crystal_F_000 568
_refine_diff_density_max 0.202
_refine_diff_density_min -0.288
_refine_diff_density_rms 0.050
_refine_ls_extinction_method none
_refine_ls_goodness_of_fit_ref 1.021
_refine_ls_hydrogen_treatment constr
_refine_ls_matrix_type full
_refine_ls_number_parameters 361
_refine_ls_number_reflns 4981
_refine_ls_number_restraints 0
_refine_ls_restrained_S_all 1.021
_refine_ls_R_factor_all 0.0866
_refine_ls_R_factor_gt 0.0529
_refine_ls_shift/su_max 0.000
_refine_ls_shift/su_mean 0.000
_refine_ls_structure_factor_coef Fsqd
_refine_ls_weighting_details 'w=1/[\s^2^(Fo^2^)+(0.0621P)^2^] where P=(Fo^2^+2Fc^2^)/3'
_refine_ls_weighting_scheme calc
_refine_ls_wR_factor_gt 0.1197
_refine_ls_wR_factor_ref 0.1375
_reflns_Friedel_coverage 0.000
_reflns_number_gt 3259
_reflns_number_total 4981
_reflns_threshold_expression 'I > 2\s(I)'
_cod_data_source_file d1sc04162b2.cif
_cod_data_source_block JY1
_cod_database_code 1564666
_shelx_shelxl_version_number 2018/3
_shelx_space_group_comment
;
The symmetry employed for this shelxl refinement is uniquely defined
by the following loop, which should always be used as a source of
symmetry information in preference to the above space-group names.
They are only intended as comments.
;
_olex2_refinement_description
;
1. Fixed Uiso
 At 1.2 times of:
  All C(H) groups, All C(H,H) groups
 At 1.5 times of:
  All O(H) groups
2.a Riding coordinates:
 O1(H1)
2.b Secondary CH2 refined with riding coordinates:
 C27(H27A,H27B), C28(H28A,H28B), C29(H29A,H29B), C31(H31A,H31B), C32(H32A,
 H32B), C33(H33A,H33B)
2.c Aromatic/amide H refined with riding coordinates:
 C4(H4), C5(H5), C6(H6), C7(H7), C10(H10), C18(H18), C19(H19), C20(H20),
 C21(H21), C23(H23), C24(H24)
;
_olex2_submission_special_instructions 'No special instructions were received'

loop_
_space_group_symop_operation_xyz
'x, y, z'
'-x, -y, -z'

loop_
_atom_site_label
_atom_site_type_symbol
_atom_site_fract_x
_atom_site_fract_y
_atom_site_fract_z
_atom_site_U_iso_or_equiv
_atom_site_adp_type
_atom_site_occupancy
_atom_site_site_symmetry_order
_atom_site_calc_flag
_atom_site_refinement_flags_posn
_atom_site_refinement_flags_adp
_atom_site_refinement_flags_occupancy
_atom_site_disorder_assembly
_atom_site_disorder_group
S1 S -0.22387(9) 0.91532(7) 0.05263(4) 0.0527(2) Uani 1 1 d . . . . .
O1 O 0.1571(3) 0.70495(17) -0.10204(11) 0.0616(5) Uani 1 1 d . . . . .
H1 H 0.074641 0.761509 -0.123957 0.092 Uiso 1 1 d R . . . .
O2 O 0.3081(2) 0.34193(16) 0.14745(11) 0.0486(5) Uani 1 1 d . . . . .
O3 O 0.1453(2) 0.50752(15) 0.31663(10) 0.0421(4) Uani 1 1 d . . . . .
O4 O 0.0690(2) 0.62010(18) 0.41323(12) 0.0617(5) Uani 1 1 d . . . . .
N1 N -0.0819(3) 0.8913(2) -0.09323(14) 0.0521(6) Uani 1 1 d . . . . .
N2 N 0.4713(2) -0.06699(19) 0.36887(14) 0.0476(5) Uani 1 1 d . . . . .
C1 C -0.0926(3) 0.8283(2) -0.00756(16) 0.0426(6) Uani 1 1 d . . . . .
C2 C -0.1793(3) 1.0151(3) -0.11607(18) 0.0497(7) Uani 1 1 d . . . . .
C3 C -0.2662(3) 1.0459(3) -0.04470(18) 0.0503(7) Uani 1 1 d . . . . .
C4 C -0.3680(4) 1.1672(3) -0.0578(2) 0.0623(8) Uani 1 1 d . . . . .
H4 H -0.426621 1.188025 -0.010470 0.075 Uiso 1 1 calc R . . . .
C5 C -0.3794(4) 1.2551(3) -0.1426(2) 0.0702(9) Uani 1 1 d . . . . .
H5 H -0.446521 1.336521 -0.152571 0.084 Uiso 1 1 calc R . . . .
C6 C -0.2925(4) 1.2247(3) -0.2135(2) 0.0694(9) Uani 1 1 d . . . . .
H6 H -0.302710 1.286403 -0.270069 0.083 Uiso 1 1 calc R . . . .
C7 C -0.1916(4) 1.1057(3) -0.20232(19) 0.0633(8) Uani 1 1 d . . . . .
H7 H -0.133669 1.085960 -0.250203 0.076 Uiso 1 1 calc R . . . .
C8 C 0.0029(3) 0.6990(2) 0.03459(15) 0.0402(6) Uani 1 1 d . . . . .
C9 C 0.1273(3) 0.6437(2) -0.01514(16) 0.0449(6) Uani 1 1 d . . . . .
C10 C 0.2261(3) 0.5246(2) 0.02488(16) 0.0469(7) Uani 1 1 d . . . . .
H10 H 0.308895 0.488550 -0.007736 0.056 Uiso 1 1 calc R . . . .
C11 C 0.2014(3) 0.4585(2) 0.11427(16) 0.0407(6) Uani 1 1 d . . . . .
C12 C 0.2821(3) 0.2622(2) 0.23317(15) 0.0384(6) Uani 1 1 d . . . . .
C13 C 0.1595(3) 0.3009(2) 0.28871(15) 0.0367(6) Uani 1 1 d . . . . .
C14 C 0.0615(3) 0.4368(2) 0.26424(15) 0.0361(5) Uani 1 1 d . . . . .
C15 C 0.0297(3) 0.5553(2) 0.36892(16) 0.0417(6) Uani 1 1 d . . . . .
C16 C -0.1362(3) 0.5160(2) 0.35897(14) 0.0363(6) Uani 1 1 d . . . . .
C17 C -0.1202(3) 0.4488(2) 0.29733(14) 0.0341(5) Uani 1 1 d . . . . .
C18 C -0.2593(3) 0.4026(2) 0.27407(16) 0.0423(6) Uani 1 1 d . . . . .
H18 H -0.249691 0.356859 0.232437 0.051 Uiso 1 1 calc R . . . .
C19 C -0.4135(3) 0.4268(2) 0.31508(17) 0.0467(6) Uani 1 1 d . . . . .
H19 H -0.509386 0.397708 0.300149 0.056 Uiso 1 1 calc R . . . .
C20 C -0.4274(3) 0.4936(2) 0.37781(17) 0.0477(7) Uani 1 1 d . . . . .
H20 H -0.531896 0.507816 0.404812 0.057 Uiso 1 1 calc R . . . .
C21 C -0.2887(3) 0.5392(2) 0.40070(16) 0.0439(6) Uani 1 1 d . . . . .
H21 H -0.297394 0.584010 0.442832 0.053 Uiso 1 1 calc R . . . .
C22 C 0.0785(3) 0.5081(2) 0.16566(15) 0.0371(6) Uani 1 1 d . . . . .
C23 C -0.0185(3) 0.6285(2) 0.12335(15) 0.0396(6) Uani 1 1 d . . . . .
H23 H -0.101960 0.663765 0.156052 0.048 Uiso 1 1 calc R . . . .
C24 C 0.1459(3) 0.2108(2) 0.37328(15) 0.0389(6) Uani 1 1 d . . . . .
H24 H 0.065319 0.233812 0.412387 0.047 Uiso 1 1 calc R . . . .
C25 C 0.2464(3) 0.0896(2) 0.40120(16) 0.0385(6) Uani 1 1 d . . . . .
C26 C 0.3698(3) 0.0543(2) 0.34109(16) 0.0386(6) Uani 1 1 d . . . . .
C27 C 0.6212(3) -0.1003(3) 0.31902(18) 0.0531(7) Uani 1 1 d . . . . .
H27A H 0.593224 -0.153718 0.283868 0.064 Uiso 1 1 calc R . . . .
H27B H 0.714188 -0.150379 0.361117 0.064 Uiso 1 1 calc R . . . .
C28 C 0.6797(3) 0.0193(3) 0.25711(18) 0.0499(7) Uani 1 1 d . . . . .
H28A H 0.770078 -0.005890 0.219714 0.060 Uiso 1 1 calc R . . . .
H28B H 0.725916 0.065651 0.292503 0.060 Uiso 1 1 calc R . . . .
C29 C 0.5307(3) 0.1073(2) 0.19797(17) 0.0464(6) Uani 1 1 d . . . . .
H29A H 0.568300 0.185377 0.159889 0.056 Uiso 1 1 calc R . . . .
H29B H 0.488814 0.063380 0.159615 0.056 Uiso 1 1 calc R . . . .
C30 C 0.3889(3) 0.1424(2) 0.25722(16) 0.0389(6) Uani 1 1 d . . . . .
C31 C 0.4267(3) -0.1741(2) 0.44229(19) 0.0553(7) Uani 1 1 d . . . . .
H31A H 0.513946 -0.198659 0.489940 0.066 Uiso 1 1 calc R . . . .
H31B H 0.426777 -0.248191 0.420780 0.066 Uiso 1 1 calc R . . . .
C32 C 0.2530(3) -0.1422(2) 0.48065(19) 0.0538(7) Uani 1 1 d . . . . .
H32A H 0.242827 -0.205811 0.538531 0.065 Uiso 1 1 calc R . . . .
H32B H 0.162368 -0.144235 0.440511 0.065 Uiso 1 1 calc R . . . .
C33 C 0.2356(3) -0.0071(2) 0.49158(16) 0.0461(6) Uani 1 1 d . . . . .
H33A H 0.126241 0.013894 0.517787 0.055 Uiso 1 1 calc R . . . .
H33B H 0.326638 -0.004888 0.531418 0.055 Uiso 1 1 calc R . . . .

loop_
_atom_site_aniso_label
_atom_site_aniso_U_11
_atom_site_aniso_U_22
_atom_site_aniso_U_33
_atom_site_aniso_U_23
_atom_site_aniso_U_13
_atom_site_aniso_U_12
S1 0.0583(5) 0.0492(4) 0.0418(4) -0.0035(3) -0.0031(3) -0.0036(3)
O1 0.0848(14) 0.0577(12) 0.0346(10) -0.0031(9) 0.0163(10) -0.0137(11)
O2 0.0510(11) 0.0459(11) 0.0432(10) -0.0084(8) 0.0165(8) -0.0045(9)
O3 0.0391(9) 0.0438(10) 0.0440(10) -0.0117(8) 0.0030(8) -0.0120(8)
O4 0.0758(14) 0.0645(13) 0.0566(12) -0.0295(10) 0.0022(10) -0.0239(11)
N1 0.0598(14) 0.0519(14) 0.0400(12) -0.0023(11) -0.0039(11) -0.0184(12)
N2 0.0407(12) 0.0383(12) 0.0559(13) -0.0082(10) 0.0084(10) 0.0023(10)
C1 0.0448(15) 0.0475(15) 0.0341(13) -0.0044(11) -0.0030(11) -0.0192(12)
C2 0.0499(16) 0.0455(16) 0.0479(16) 0.0021(13) -0.0118(13) -0.0210(13)
C3 0.0524(16) 0.0453(16) 0.0483(16) -0.0017(13) -0.0118(13) -0.0170(13)
C4 0.0612(19) 0.0517(18) 0.0672(19) -0.0059(16) -0.0136(15) -0.0113(15)
C5 0.066(2) 0.0507(19) 0.081(2) 0.0022(17) -0.0270(18) -0.0124(16)
C6 0.072(2) 0.056(2) 0.064(2) 0.0153(16) -0.0255(17) -0.0267(17)
C7 0.067(2) 0.064(2) 0.0490(17) 0.0053(15) -0.0112(14) -0.0231(17)
C8 0.0459(15) 0.0423(15) 0.0327(13) -0.0084(11) 0.0010(11) -0.0136(12)
C9 0.0565(16) 0.0449(15) 0.0330(13) -0.0070(12) 0.0067(12) -0.0181(13)
C10 0.0553(16) 0.0479(16) 0.0405(14) -0.0146(13) 0.0169(12) -0.0169(13)
C11 0.0430(14) 0.0388(14) 0.0406(14) -0.0110(11) 0.0060(11) -0.0104(12)
C12 0.0381(13) 0.0399(14) 0.0373(13) -0.0101(11) 0.0073(11) -0.0107(11)
C13 0.0307(12) 0.0380(14) 0.0395(13) -0.0101(11) 0.0044(10) -0.0048(10)
C14 0.0358(13) 0.0381(14) 0.0342(13) -0.0096(11) 0.0033(10) -0.0087(11)
C15 0.0527(16) 0.0341(14) 0.0354(13) -0.0063(11) -0.0010(12) -0.0074(12)
C16 0.0417(14) 0.0296(13) 0.0321(12) -0.0036(10) 0.0024(10) -0.0018(11)
C17 0.0370(13) 0.0301(12) 0.0284(12) 0.0000(10) 0.0043(10) -0.0039(10)
C18 0.0422(15) 0.0442(15) 0.0406(14) -0.0121(12) -0.0015(11) -0.0084(12)
C19 0.0367(14) 0.0475(16) 0.0491(15) -0.0061(13) -0.0009(12) -0.0046(12)
C20 0.0355(14) 0.0487(16) 0.0474(15) -0.0041(13) 0.0097(12) 0.0040(12)
C21 0.0495(16) 0.0384(14) 0.0383(14) -0.0107(11) 0.0056(12) 0.0052(12)
C22 0.0360(13) 0.0393(14) 0.0355(13) -0.0087(11) 0.0066(10) -0.0111(11)
C23 0.0379(13) 0.0431(15) 0.0369(13) -0.0095(11) 0.0056(11) -0.0100(11)
C24 0.0323(13) 0.0425(14) 0.0402(13) -0.0115(11) 0.0091(10) -0.0046(11)
C25 0.0328(13) 0.0370(14) 0.0436(14) -0.0096(11) 0.0026(11) -0.0055(11)
C26 0.0327(13) 0.0370(14) 0.0461(14) -0.0131(11) 0.0006(11) -0.0052(11)
C27 0.0434(15) 0.0461(16) 0.0682(19) -0.0202(14) 0.0054(14) 0.0015(13)
C28 0.0368(14) 0.0560(17) 0.0607(17) -0.0253(14) 0.0131(13) -0.0060(13)
C29 0.0417(14) 0.0473(16) 0.0525(16) -0.0201(13) 0.0125(12) -0.0061(12)
C30 0.0350(13) 0.0407(14) 0.0428(14) -0.0153(12) 0.0065(11) -0.0074(11)
C31 0.0530(17) 0.0423(16) 0.0625(18) -0.0075(14) 0.0039(14) -0.0026(13)
C32 0.0501(16) 0.0420(16) 0.0597(17) -0.0029(13) 0.0086(13) -0.0061(13)
C33 0.0383(14) 0.0473(16) 0.0463(15) -0.0068(12) 0.0049(11) -0.0040(12)

loop_
_atom_type_symbol
_atom_type_description
_atom_type_scat_dispersion_real
_atom_type_scat_dispersion_imag
_atom_type_scat_source
C C 0.0033 0.0016 'International Tables Vol C Tables 4.2.6.8 and 6.1.1.4'
H H 0.0000 0.0000 'International Tables Vol C Tables 4.2.6.8 and 6.1.1.4'
N N 0.0061 0.0033 'International Tables Vol C Tables 4.2.6.8 and 6.1.1.4'
O O 0.0106 0.0060 'International Tables Vol C Tables 4.2.6.8 and 6.1.1.4'
S S 0.1246 0.1234 'International Tables Vol C Tables 4.2.6.8 and 6.1.1.4'

loop_
_geom_angle_atom_site_label_1
_geom_angle_atom_site_label_2
_geom_angle_atom_site_label_3
_geom_angle
_geom_angle_site_symmetry_1
_geom_angle_site_symmetry_3
_geom_angle_publ_flag
C3 S1 C1 89.69(13) . . ?
C9 O1 H1 109.5 . . ?
C11 O2 C12 119.06(18) . . ?
C15 O3 C14 110.83(17) . . ?
C1 N1 C2 111.7(2) . . ?
C26 N2 C27 121.5(2) . . ?
C26 N2 C31 123.0(2) . . ?
C31 N2 C27 115.1(2) . . ?
N1 C1 S1 114.4(2) . . ?
N1 C1 C8 122.8(2) . . ?
C8 C1 S1 122.69(18) . . ?
N1 C2 C3 114.5(2) . . ?
N1 C2 C7 124.8(3) . . ?
C3 C2 C7 120.7(3) . . ?
C2 C3 S1 109.7(2) . . ?
C2 C3 C4 120.6(2) . . ?
C4 C3 S1 129.7(2) . . ?
C3 C4 H4 120.9 . . ?
C5 C4 C3 118.2(3) . . ?
C5 C4 H4 120.9 . . ?
C4 C5 H5 119.4 . . ?
C4 C5 C6 121.2(3) . . ?
C6 C5 H5 119.4 . . ?
C5 C6 H6 119.1 . . ?
C7 C6 C5 121.7(3) . . ?
C7 C6 H6 119.1 . . ?
C2 C7 H7 121.2 . . ?
C6 C7 C2 117.5(3) . . ?
C6 C7 H7 121.2 . . ?
C9 C8 C1 119.2(2) . . ?
C23 C8 C1 122.7(2) . . ?
C23 C8 C9 118.1(2) . . ?
O1 C9 C8 122.3(2) . . ?
O1 C9 C10 117.4(2) . . ?
C10 C9 C8 120.2(2) . . ?
C9 C10 H10 120.2 . . ?
C9 C10 C11 119.6(2) . . ?
C11 C10 H10 120.2 . . ?
O2 C11 C10 114.6(2) . . ?
O2 C11 C22 123.1(2) . . ?
C10 C11 C22 122.3(2) . . ?
C13 C12 O2 122.0(2) . . ?
C13 C12 C30 123.8(2) . . ?
C30 C12 O2 114.16(19) . . ?
C12 C13 C14 121.8(2) . . ?
C12 C13 C24 116.2(2) . . ?
C24 C13 C14 121.6(2) . . ?
C13 C14 O3 106.87(17) . . ?
C13 C14 C17 115.03(18) . . ?
C13 C14 C22 111.12(19) . . ?
C17 C14 O3 101.57(17) . . ?
C17 C14 C22 114.64(19) . . ?
C22 C14 O3 106.45(17) . . ?
O3 C15 C16 108.7(2) . . ?
O4 C15 O3 121.3(2) . . ?
O4 C15 C16 130.0(2) . . ?
C17 C16 C15 108.6(2) . . ?
C17 C16 C21 122.1(2) . . ?
C21 C16 C15 129.3(2) . . ?
C16 C17 C14 110.2(2) . . ?
C16 C17 C18 120.5(2) . . ?
C18 C17 C14 129.2(2) . . ?
C17 C18 H18 121.2 . . ?
C17 C18 C19 117.6(2) . . ?
C19 C18 H18 121.2 . . ?
C18 C19 H19 119.4 . . ?
C20 C19 C18 121.2(2) . . ?
C20 C19 H19 119.4 . . ?
C19 C20 H20 119.6 . . ?
C21 C20 C19 120.9(2) . . ?
C21 C20 H20 119.6 . . ?
C16 C21 H21 121.2 . . ?
C20 C21 C16 117.6(2) . . ?
C20 C21 H21 121.2 . . ?
C11 C22 C14 120.9(2) . . ?
C23 C22 C11 116.6(2) . . ?
C23 C22 C14 122.4(2) . . ?
C8 C23 H23 118.4 . . ?
C22 C23 C8 123.2(2) . . ?
C22 C23 H23 118.4 . . ?
C13 C24 H24 118.5 . . ?
C25 C24 C13 123.1(2) . . ?
C25 C24 H24 118.5 . . ?
C24 C25 C26 118.4(2) . . ?
C24 C25 C33 123.9(2) . . ?
C26 C25 C33 117.7(2) . . ?
N2 C26 C25 118.7(2) . . ?
N2 C26 C30 121.3(2) . . ?
C30 C26 C25 120.0(2) . . ?
N2 C27 H27A 109.3 . . ?
N2 C27 H27B 109.3 . . ?
N2 C27 C28 111.6(2) . . ?
H27A C27 H27B 108.0 . . ?
C28 C27 H27A 109.3 . . ?
C28 C27 H27B 109.3 . . ?
C27 C28 H28A 109.6 . . ?
C27 C28 H28B 109.6 . . ?
C27 C28 C29 110.4(2) . . ?
H28A C28 H28B 108.1 . . ?
C29 C28 H28A 109.6 . . ?
C29 C28 H28B 109.6 . . ?
C28 C29 H29A 109.9 . . ?
C28 C29 H29B 109.9 . . ?
H29A C29 H29B 108.3 . . ?
C30 C29 C28 108.9(2) . . ?
C30 C29 H29A 109.9 . . ?
C30 C29 H29B 109.9 . . ?
C12 C30 C26 118.5(2) . . ?
C12 C30 C29 122.4(2) . . ?
C26 C30 C29 119.0(2) . . ?
N2 C31 H31A 108.9 . . ?
N2 C31 H31B 108.9 . . ?
N2 C31 C32 113.3(2) . . ?
H31A C31 H31B 107.7 . . ?
C32 C31 H31A 108.9 . . ?
C32 C31 H31B 108.9 . . ?
C31 C32 H32A 109.9 . . ?
C31 C32 H32B 109.9 . . ?
C31 C32 C33 108.8(2) . . ?
H32A C32 H32B 108.3 . . ?
C33 C32 H32A 109.9 . . ?
C33 C32 H32B 109.9 . . ?
C25 C33 C32 108.9(2) . . ?
C25 C33 H33A 109.9 . . ?
C25 C33 H33B 109.9 . . ?
C32 C33 H33A 109.9 . . ?
C32 C33 H33B 109.9 . . ?
H33A C33 H33B 108.3 . . ?

loop_
_geom_bond_atom_site_label_1
_geom_bond_atom_site_label_2
_geom_bond_distance
_geom_bond_site_symmetry_2
_geom_bond_publ_flag
S1 C1 1.745(3) . ?
S1 C3 1.735(3) . ?
O1 H1 0.8200 . ?
O1 C9 1.352(3) . ?
O2 C11 1.368(3) . ?
O2 C12 1.390(3) . ?
O3 C14 1.515(3) . ?
O3 C15 1.358(3) . ?
O4 C15 1.211(3) . ?
N1 C1 1.313(3) . ?
N1 C2 1.391(3) . ?
N2 C26 1.383(3) . ?
N2 C27 1.458(3) . ?
N2 C31 1.455(3) . ?
C1 C8 1.454(3) . ?
C2 C3 1.394(4) . ?
C2 C7 1.402(3) . ?
C3 C4 1.396(4) . ?
C4 H4 0.9300 . ?
C4 C5 1.374(4) . ?
C5 H5 0.9300 . ?
C5 C6 1.387(4) . ?
C6 H6 0.9300 . ?
C6 C7 1.377(4) . ?
C7 H7 0.9300 . ?
C8 C9 1.410(3) . ?
C8 C23 1.388(3) . ?
C9 C10 1.376(3) . ?
C10 H10 0.9300 . ?
C10 C11 1.389(3) . ?
C11 C22 1.392(3) . ?
C12 C13 1.386(3) . ?
C12 C30 1.387(3) . ?
C13 C14 1.500(3) . ?
C13 C24 1.402(3) . ?
C14 C17 1.513(3) . ?
C14 C22 1.513(3) . ?
C15 C16 1.472(3) . ?
C16 C17 1.373(3) . ?
C16 C21 1.379(3) . ?
C17 C18 1.383(3) . ?
C18 H18 0.9300 . ?
C18 C19 1.387(3) . ?
C19 H19 0.9300 . ?
C19 C20 1.384(3) . ?
C20 H20 0.9300 . ?
C20 C21 1.374(3) . ?
C21 H21 0.9300 . ?
C22 C23 1.387(3) . ?
C23 H23 0.9300 . ?
C24 H24 0.9300 . ?
C24 C25 1.378(3) . ?
C25 C26 1.427(3) . ?
C25 C33 1.495(3) . ?
C26 C30 1.393(3) . ?
C27 H27A 0.9700 . ?
C27 H27B 0.9700 . ?
C27 C28 1.509(3) . ?
C28 H28A 0.9700 . ?
C28 H28B 0.9700 . ?
C28 C29 1.515(3) . ?
C29 H29A 0.9700 . ?
C29 H29B 0.9700 . ?
C29 C30 1.512(3) . ?
C31 H31A 0.9700 . ?
C31 H31B 0.9700 . ?
C31 C32 1.514(3) . ?
C32 H32A 0.9700 . ?
C32 H32B 0.9700 . ?
C32 C33 1.528(3) . ?
C33 H33A 0.9700 . ?
C33 H33B 0.9700 . ?

loop_
_geom_torsion_atom_site_label_1
_geom_torsion_atom_site_label_2
_geom_torsion_atom_site_label_3
_geom_torsion_atom_site_label_4
_geom_torsion
_geom_torsion_site_symmetry_1
_geom_torsion_site_symmetry_2
_geom_torsion_site_symmetry_3
_geom_torsion_site_symmetry_4
_geom_torsion_publ_flag
S1 C1 C8 C9 -169.71(18) . . . . ?
S1 C1 C8 C23 7.9(3) . . . . ?
S1 C3 C4 C5 179.5(2) . . . . ?
O1 C9 C10 C11 179.4(2) . . . . ?
O2 C11 C22 C14 2.8(4) . . . . ?
O2 C11 C22 C23 179.0(2) . . . . ?
O2 C12 C13 C14 -7.3(4) . . . . ?
O2 C12 C13 C24 179.6(2) . . . . ?
O2 C12 C30 C26 -178.4(2) . . . . ?
O2 C12 C30 C29 5.0(3) . . . . ?
O3 C14 C17 C16 0.0(2) . . . . ?
O3 C14 C17 C18 -179.8(2) . . . . ?
O3 C14 C22 C11 102.9(2) . . . . ?
O3 C14 C22 C23 -73.1(3) . . . . ?
O3 C15 C16 C17 -2.4(2) . . . . ?
O3 C15 C16 C21 178.1(2) . . . . ?
O4 C15 C16 C17 176.6(2) . . . . ?
O4 C15 C16 C21 -2.8(4) . . . . ?
N1 C1 C8 C9 7.5(4) . . . . ?
N1 C1 C8 C23 -174.9(2) . . . . ?
N1 C2 C3 S1 -0.2(3) . . . . ?
N1 C2 C3 C4 179.6(2) . . . . ?
N1 C2 C7 C6 -179.4(2) . . . . ?
N2 C26 C30 C12 179.6(2) . . . . ?
N2 C26 C30 C29 -3.7(3) . . . . ?
N2 C27 C28 C29 -52.3(3) . . . . ?
N2 C31 C32 C33 -43.9(3) . . . . ?
C1 S1 C3 C2 0.26(19) . . . . ?
C1 S1 C3 C4 -179.6(3) . . . . ?
C1 N1 C2 C3 0.0(3) . . . . ?
C1 N1 C2 C7 179.2(2) . . . . ?
C1 C8 C9 O1 -2.4(4) . . . . ?
C1 C8 C9 C10 176.3(2) . . . . ?
C1 C8 C23 C22 -176.4(2) . . . . ?
C2 N1 C1 S1 0.2(3) . . . . ?
C2 N1 C1 C8 -177.2(2) . . . . ?
C2 C3 C4 C5 -0.3(4) . . . . ?
C3 S1 C1 N1 -0.2(2) . . . . ?
C3 S1 C1 C8 177.1(2) . . . . ?
C3 C2 C7 C6 -0.2(4) . . . . ?
C3 C4 C5 C6 0.1(4) . . . . ?
C4 C5 C6 C7 0.1(5) . . . . ?
C5 C6 C7 C2 0.0(4) . . . . ?
C7 C2 C3 S1 -179.4(2) . . . . ?
C7 C2 C3 C4 0.4(4) . . . . ?
C8 C9 C10 C11 0.6(4) . . . . ?
C9 C8 C23 C22 1.3(4) . . . . ?
C9 C10 C11 O2 -179.2(2) . . . . ?
C9 C10 C11 C22 0.4(4) . . . . ?
C10 C11 C22 C14 -176.7(2) . . . . ?
C10 C11 C22 C23 -0.5(4) . . . . ?
C11 O2 C12 C13 -4.8(3) . . . . ?
C11 O2 C12 C30 175.3(2) . . . . ?
C11 C22 C23 C8 -0.3(4) . . . . ?
C12 O2 C11 C10 -173.5(2) . . . . ?
C12 O2 C11 C22 7.0(3) . . . . ?
C12 C13 C14 O3 -100.3(2) . . . . ?
C12 C13 C14 C17 147.8(2) . . . . ?
C12 C13 C14 C22 15.4(3) . . . . ?
C12 C13 C24 C25 -0.3(3) . . . . ?
C13 C12 C30 C26 1.6(4) . . . . ?
C13 C12 C30 C29 -175.0(2) . . . . ?
C13 C14 C17 C16 115.0(2) . . . . ?
C13 C14 C17 C18 -64.8(3) . . . . ?
C13 C14 C22 C11 -13.2(3) . . . . ?
C13 C14 C22 C23 170.9(2) . . . . ?
C13 C24 C25 C26 -0.1(4) . . . . ?
C13 C24 C25 C33 179.1(2) . . . . ?
C14 O3 C15 O4 -176.7(2) . . . . ?
C14 O3 C15 C16 2.5(2) . . . . ?
C14 C13 C24 C25 -173.4(2) . . . . ?
C14 C17 C18 C19 179.8(2) . . . . ?
C14 C22 C23 C8 175.8(2) . . . . ?
C15 O3 C14 C13 -122.43(19) . . . . ?
C15 O3 C14 C17 -1.5(2) . . . . ?
C15 O3 C14 C22 118.74(19) . . . . ?
C15 C16 C17 C14 1.4(2) . . . . ?
C15 C16 C17 C18 -178.8(2) . . . . ?
C15 C16 C21 C20 178.6(2) . . . . ?
C16 C17 C18 C19 0.1(3) . . . . ?
C17 C14 C22 C11 -145.7(2) . . . . ?
C17 C14 C22 C23 38.3(3) . . . . ?
C17 C16 C21 C20 -0.7(3) . . . . ?
C17 C18 C19 C20 -0.7(3) . . . . ?
C18 C19 C20 C21 0.7(4) . . . . ?
C19 C20 C21 C16 0.1(4) . . . . ?
C21 C16 C17 C14 -179.1(2) . . . . ?
C21 C16 C17 C18 0.7(3) . . . . ?
C22 C14 C17 C16 -114.3(2) . . . . ?
C22 C14 C17 C18 65.9(3) . . . . ?
C23 C8 C9 O1 179.9(2) . . . . ?
C23 C8 C9 C10 -1.4(4) . . . . ?
C24 C13 C14 O3 72.3(3) . . . . ?
C24 C13 C14 C17 -39.5(3) . . . . ?
C24 C13 C14 C22 -171.9(2) . . . . ?
C24 C25 C26 N2 179.8(2) . . . . ?
C24 C25 C26 C30 1.4(3) . . . . ?
C24 C25 C33 C32 140.2(2) . . . . ?
C25 C26 C30 C12 -2.0(3) . . . . ?
C25 C26 C30 C29 174.7(2) . . . . ?
C26 N2 C27 C28 18.3(3) . . . . ?
C26 N2 C31 C32 3.9(4) . . . . ?
C26 C25 C33 C32 -40.5(3) . . . . ?
C27 N2 C26 C25 -167.9(2) . . . . ?
C27 N2 C26 C30 10.5(4) . . . . ?
C27 N2 C31 C32 -169.1(2) . . . . ?
C27 C28 C29 C30 57.5(3) . . . . ?
C28 C29 C30 C12 146.3(2) . . . . ?
C28 C29 C30 C26 -30.3(3) . . . . ?
C30 C12 C13 C14 172.7(2) . . . . ?
C30 C12 C13 C24 -0.4(4) . . . . ?
C31 N2 C26 C25 19.6(4) . . . . ?
C31 N2 C26 C30 -162.0(2) . . . . ?
C31 N2 C27 C28 -168.6(2) . . . . ?
C31 C32 C33 C25 61.2(3) . . . . ?
C33 C25 C26 N2 0.5(3) . . . . ?
C33 C25 C26 C30 -177.9(2) . . . . ?
